data_4068967
loop_
_publ_author_name
'Allen, Olivia R.'
'Dalgarno, Scott J.'
'Field, Leslie D.'
'Jensen, Paul'
'Willis, Anthony C.'

_publ_section_title
;
 Insertion of CO2into the Ru&#x2212;C Bonds
 ofcis-andtrans-Ru(dmpe)2Me2(dmpe = Me2PCH2CH2PMe2)
;
_journal_issue 8
_journal_name_full Organometallics
_journal_page_first 2385
_journal_paper_doi 10.1021/om801184k
_journal_volume 28
_journal_year 2009
_chemical_absolute_configuration ad
_chemical_compound_source ' from UNSW '
_chemical_formula_moiety 'C16 H38 O4 P4 Ru'
_chemical_formula_sum 'C16 H38 O4 P4 Ru'
_chemical_formula_weight 519.44
_chemical_name_systematic
;
 ?
;
_space_group_IT_number 96
_symmetry_cell_setting tetragonal
_symmetry_space_group_name_Hall 'P 4nw 2abw'
_symmetry_space_group_name_H-M 'P 43 21 2'
_atom_sites_solution_hydrogens geom
_atom_sites_solution_primary direct
_audit_creation_date 06-06-16
_audit_creation_method CRYSTALS_ver_12.18
_audit_update_record
;
2006-06-16 - Report on C16 H38 O4 P4 Ru
             by Anthony C. Willis
             for  Olivia Allen and Les Field (UNSW)
 
 
2006-06-16 - passes checkcif tests with minor warnings
 
;
_cell_angle_alpha 90
_cell_angle_beta 90
_cell_angle_gamma 90
_cell_formula_units_Z 4
_cell_length_a 9.0425(1)
_cell_length_b 9.0425(1)
_cell_length_c 29.0790(4)
_cell_measurement_reflns_used 37124
_cell_measurement_temperature 200
_cell_measurement_theta_max 27
_cell_measurement_theta_min 3
_cell_volume 2377.70(5)
_computing_cell_refinement 'Denzo/Scalepack '
_computing_data_collection 'COLLECT (Nonius BV, 1997)'
_computing_data_reduction 'Denzo/Scalepack (Otwinowski & Minor, 1997)'
_computing_molecular_graphics
;
ORTEP-II (Johnson 1976) in teXsan (MSC, 1992-1997)
;
_computing_publication_material 'CRYSTALS '
_computing_structure_refinement 'CRYSTALS (Watkin et al 2003)'
_computing_structure_solution 'SIR92 (Altomare et al, 1994)'
_diffrn_ambient_temperature 200
_diffrn_measured_fraction_theta_full 0.996
_diffrn_measured_fraction_theta_max 0.996
_diffrn_measurement_device_type 'Nonius KappaCCD'
_diffrn_measurement_method ' \f and \w scans with CCD '
_diffrn_radiation_monochromator graphite
_diffrn_radiation_type 'Mo K\a'
_diffrn_radiation_wavelength 0.71073
_diffrn_reflns_av_R_equivalents 0.033
_diffrn_reflns_limit_h_max 11
_diffrn_reflns_limit_h_min -11
_diffrn_reflns_limit_k_max 11
_diffrn_reflns_limit_k_min -11
_diffrn_reflns_limit_l_max 37
_diffrn_reflns_limit_l_min -35
_diffrn_reflns_number 37225
_diffrn_reflns_theta_full 27.480
_diffrn_reflns_theta_max 27.480
_diffrn_reflns_theta_min 3.081
_diffrn_standards_number 0
_exptl_absorpt_coefficient_mu 0.945
_exptl_absorpt_correction_T_max 0.892
_exptl_absorpt_correction_T_min 0.843
_exptl_absorpt_correction_type integration
_exptl_absorpt_process_details
;
via Gaussian method (Coppens, 1970) implemented in maXus (2000)
;
_exptl_crystal_colour colourless
_exptl_crystal_density_diffrn 1.451
_exptl_crystal_density_meas ?
_exptl_crystal_description plate
_exptl_crystal_F_000 1080
_exptl_crystal_size_max 0.24
_exptl_crystal_size_mid 0.20
_exptl_crystal_size_min 0.16
_refine_diff_density_max 0.43
_refine_diff_density_min -0.82
_refine_ls_abs_structure_details 'Flack (1983), 1056 Friedel-pairs'
_refine_ls_abs_structure_Flack 0.31(3)
_refine_ls_extinction_method None
_refine_ls_goodness_of_fit_ref 0.8941
_refine_ls_hydrogen_treatment noref
_refine_ls_matrix_type full
_refine_ls_number_parameters 115
_refine_ls_number_reflns 2729
_refine_ls_number_restraints 0
_refine_ls_R_factor_all 0.0186
_refine_ls_R_factor_gt 0.0164
_refine_ls_shift/su_max 0.001047
_refine_ls_structure_factor_coef Fsqd
_refine_ls_weighting_details
;
 Method, part 1, Chebychev polynomial, (Watkin, 1994, Prince, 1982)
 [weight] = 1.0/[A~0~*T~0~(x)+A~1~*T~1~(x) ... +A~n-1~]*T~n-1~(x)]
 where A~i~ are the Chebychev coefficients listed below and x= Fcalc/Fmax
 Method = Robust Weighting (Prince, 1982)
 W = [weight] * [1-(deltaF/6*sigmaF)^2^]^2^
 A~i~ are:
 15.8 24.8 14.4 6.06 1.23
;
_refine_ls_weighting_scheme calc
_refine_ls_wR_factor_all 0.0421
_refine_ls_wR_factor_gt 0.0398
_refine_ls_wR_factor_ref 0.0421
_reflns_limit_h_max 8
_reflns_limit_h_min -7
_reflns_limit_k_max 11
_reflns_limit_k_min 0
_reflns_limit_l_max 37
_reflns_limit_l_min 0
_reflns_number_gt 2499
_reflns_number_total 2734
_reflns_threshold_expression I>2.0\s(I)
_oxford_diffrn_Wilson_B_factor 1.56
_oxford_diffrn_Wilson_scale 9.98
_oxford_refine_ls_scale 0.3542(2)
_oxford_structure_analysis_title '6161026 nsw0614'
_cod_data_source_file om801184k_si_001.cif
_cod_data_source_block nsw0614
_cod_depositor_comments
;
The following automatic conversions were performed:

'_symmetry_cell_setting' value 'Tetragonal' changed to 'tetragonal'
according to /home/saulius/struct/CIF-dictionaries/cif_core.dic
dictionary named 'cif_core.dic' version 2.4.2 from 2011-04-26.

Automatic conversion script
Id: cif_fix_values 1715 2011-07-08 13:25:40Z adriana 

The following automatic conversions were performed:

'_exptl_crystal_density_meas' value 'not measured' was changed to '?'
- the value is perceived as not measured.

Automatic conversion script
Id: cif_fix_values 3008 2015-01-20 13:52:24Z robertas 
;
_cod_original_sg_symbol_H-M 'P 43 21 2 '
_cod_database_code 4068967

loop_
_symmetry_equiv_pos_as_xyz
x,y,z
-y+1/2,x+1/2,z+3/4
-x,-y,z+1/2
y+1/2,-x+1/2,z+1/4
-x+1/2,y+1/2,-z+3/4
y,x,-z
x+1/2,-y+1/2,-z+1/4
-y,-x,-z+1/2

loop_
_atom_site_label
_atom_site_type_symbol
_atom_site_fract_x
_atom_site_fract_y
_atom_site_fract_z
_atom_site_U_iso_or_equiv
_atom_site_occupancy
_atom_site_adp_type
_atom_site_refinement_flags_posn
_atom_site_refinement_flags_adp
Ru1 Ru 0.480814(11) 0.519186(11) 0.2500 0.0169 1.0000 Uani S T
P1 P 0.35317(5) 0.63355(6) 0.190598(15) 0.0249 1.0000 Uani . .
P2 P 0.59270(5) 0.38842(5) 0.190405(14) 0.0241 1.0000 Uani . .
O1 O 0.30656(13) 0.36354(13) 0.24280(4) 0.0241 1.0000 Uani . .
O2 O 0.29779(18) 0.25532(18) 0.31220(5) 0.0422 1.0000 Uani . .
C1 C 0.3782(3) 0.5234(3) 0.13801(6) 0.0365 1.0000 Uani . .
C2 C 0.5376(2) 0.4682(2) 0.13466(5) 0.0350 1.0000 Uani . .
C3 C 0.1523(2) 0.6451(3) 0.19440(10) 0.0469 1.0000 Uani . .
C4 C 0.4018(3) 0.8209(2) 0.17287(8) 0.0401 1.0000 Uani . .
C5 C 0.5268(3) 0.1972(2) 0.18464(7) 0.0380 1.0000 Uani . .
C6 C 0.7917(3) 0.3601(3) 0.18438(9) 0.0427 1.0000 Uani . .
C7 C 0.2554(2) 0.2726(2) 0.27239(6) 0.0262 1.0000 Uani . .
C8 C 0.1295(2) 0.1773(2) 0.25394(8) 0.0408 1.0000 Uani . .
H11 H 0.3552(3) 0.5861(3) 0.11059(6) 0.0438 1.0000 Uiso R .
H12 H 0.3096(3) 0.4367(3) 0.13876(6) 0.0438 1.0000 Uiso R .
H21 H 0.6044(2) 0.5527(2) 0.12686(5) 0.0420 1.0000 Uiso R .
H22 H 0.5448(2) 0.3909(2) 0.11017(5) 0.0420 1.0000 Uiso R .
H31 H 0.1241(2) 0.7037(3) 0.22222(10) 0.0563 1.0000 Uiso R .
H32 H 0.1127(2) 0.6948(3) 0.16625(10) 0.0563 1.0000 Uiso R .
H33 H 0.1099(2) 0.5433(3) 0.19681(10) 0.0563 1.0000 Uiso R .
H41 H 0.3913(3) 0.8895(2) 0.19964(8) 0.0481 1.0000 Uiso R .
H42 H 0.5063(3) 0.8225(2) 0.16169(8) 0.0481 1.0000 Uiso R .
H43 H 0.3343(3) 0.8533(2) 0.14755(8) 0.0481 1.0000 Uiso R .
H51 H 0.5506(3) 0.1409(2) 0.21331(7) 0.0456 1.0000 Uiso R .
H52 H 0.5766(3) 0.1493(2) 0.15779(7) 0.0456 1.0000 Uiso R .
H53 H 0.4174(3) 0.1973(2) 0.17967(7) 0.0456 1.0000 Uiso R .
H61 H 0.8320(3) 0.3165(3) 0.21340(9) 0.0513 1.0000 Uiso R .
H62 H 0.8410(3) 0.4571(3) 0.17828(9) 0.0513 1.0000 Uiso R .
H63 H 0.8111(3) 0.2911(3) 0.15818(9) 0.0513 1.0000 Uiso R .
H81 H 0.0946(2) 0.1088(2) 0.27865(8) 0.0490 0.5000 Uiso R .
H82 H 0.0460(2) 0.2423(2) 0.24398(8) 0.0490 0.5000 Uiso R .
H83 H 0.1655(2) 0.1183(2) 0.22709(8) 0.0490 0.5000 Uiso R .
H84 H 0.1087(2) 0.2050(2) 0.22128(8) 0.0490 0.5000 Uiso R .
H85 H 0.0389(2) 0.1937(2) 0.27296(8) 0.0490 0.5000 Uiso R .
H86 H 0.1585(2) 0.0707(2) 0.25548(8) 0.0490 0.5000 Uiso R .

loop_
_atom_site_aniso_label
_atom_site_aniso_U_11
_atom_site_aniso_U_22
_atom_site_aniso_U_33
_atom_site_aniso_U_23
_atom_site_aniso_U_13
_atom_site_aniso_U_12
Ru1 0.01767(6) 0.01767(6) 0.01533(8) 0.00035(4) 0.00035(4) -0.00004(6)
P1 0.0258(3) 0.0254(2) 0.0234(2) 0.00516(19) -0.00534(18) 0.00055(16)
P2 0.0256(2) 0.0250(2) 0.02175(19) -0.00517(18) 0.00275(17) 0.00034(17)
O1 0.0241(6) 0.0254(6) 0.0227(6) 0.0014(5) -0.0019(5) -0.0068(4)
O2 0.0464(9) 0.0501(10) 0.0301(7) 0.0127(7) -0.0067(6) -0.0185(7)
C1 0.0476(11) 0.0387(10) 0.0233(9) 0.0003(8) -0.0116(8) -0.0016(10)
C2 0.0478(11) 0.0379(10) 0.0194(7) -0.0044(7) 0.0017(7) -0.0060(8)
C3 0.0287(11) 0.0585(16) 0.0536(15) 0.0131(12) -0.0105(10) 0.0050(10)
C4 0.0519(14) 0.0279(10) 0.0404(12) 0.0122(9) -0.0059(10) -0.0018(10)
C5 0.0474(12) 0.0269(9) 0.0398(11) -0.0102(8) 0.0032(10) -0.0015(10)
C6 0.0308(11) 0.0482(14) 0.0492(13) -0.0152(11) 0.0100(10) 0.0054(10)
C7 0.0237(9) 0.0259(9) 0.0289(8) 0.0013(7) 0.0009(7) -0.0042(6)
C8 0.0347(10) 0.0374(10) 0.0504(12) 0.0067(10) -0.0071(10) -0.0157(8)

loop_
_atom_type_symbol
_atom_type_scat_dispersion_real
_atom_type_scat_dispersion_imag
_atom_type_scat_Cromer_Mann_a1
_atom_type_scat_Cromer_Mann_b1
_atom_type_scat_Cromer_Mann_a2
_atom_type_scat_Cromer_Mann_b2
_atom_type_scat_Cromer_Mann_a3
_atom_type_scat_Cromer_Mann_b3
_atom_type_scat_Cromer_Mann_a4
_atom_type_scat_Cromer_Mann_b4
_atom_type_scat_Cromer_Mann_c
_atom_type_scat_source
C 0.0033 0.0016 2.3100 20.8439 1.0200 10.2075 1.5886 0.5687 0.8650 51.6512 0.2156 'International Tables Vol C 4.2.6.8 and 6.1.1.4'
H 0.0000 0.0000 0.4930 10.5109 0.3229 26.1257 0.1402 3.1424 0.0408 57.7998 0.0030 'International Tables Vol C 4.2.6.8 and 6.1.1.4'
O 0.0106 0.0060 3.0485 13.2771 2.2868 5.7011 1.5463 0.3239 0.8670 32.9089 0.2508 'International Tables Vol C 4.2.6.8 and 6.1.1.4'
P 0.1023 0.0942 6.4345 1.9067 4.1791 27.1570 1.7800 0.5260 1.4908 68.1645 1.1149 'International Tables Vol C 4.2.6.8 and 6.1.1.4'
Ru -1.2594 0.8363 19.2674 0.8085 12.9182 8.4347 4.8634 24.7997 1.5676 94.2928 5.3787 'International Tables Vol C 4.2.6.8 and 6.1.1.4'

loop_
_exptl_crystal_face_index_h
_exptl_crystal_face_index_k
_exptl_crystal_face_index_l
_exptl_crystal_face_perp_dist
0 0 1 0.060
0 0 -1 0.100
1 -1 0 0.050
-1 1 0 0.140
0 -1 1 0.080
0 1 -1 0.120
0 1 1 0.090
0 -1 -1 0.110
1 0 1 0.080
-1 0 -1 0.130
-1 0 3 0.075
1 0 -3 0.091

loop_
_geom_angle_atom_site_label_1
_geom_angle_site_symmetry_1
_geom_angle_atom_site_label_2
_geom_angle_atom_site_label_3
_geom_angle
_geom_angle_publ_flag
P1 8_665 Ru1 P1 96.36(2) yes
P2 8_665 Ru1 P2 96.46(2) yes
P1 8_665 Ru1 P2 179.13(2) yes
P1 . Ru1 P2 83.597(14) yes
O1 8_665 Ru1 O1 173.58(7) yes
P2 8_665 Ru1 O1 99.33(3) yes
P1 8_665 Ru1 O1 94.15(4) yes
P1 . Ru1 O1 81.54(4) yes
P2 . Ru1 O1 84.98(3) yes
Ru1 . P1 C1 108.45(7) yes
Ru1 . P1 C3 118.43(9) yes
C1 . P1 C3 101.77(12) yes
Ru1 . P1 C4 120.29(8) yes
C1 . P1 C4 103.79(11) yes
C3 . P1 C4 101.76(12) yes
Ru1 . P2 C2 109.76(6) yes
Ru1 . P2 C5 113.89(7) yes
C2 . P2 C5 101.56(10) yes
Ru1 . P2 C6 124.80(8) yes
C2 . P2 C6 103.72(11) yes
C5 . P2 C6 100.30(12) yes
Ru1 . O1 C7 129.01(11) yes
P1 . C1 C2 110.23(12) yes
P1 . C1 H11 109.3 no
C2 . C1 H11 109.3 no
P1 . C1 H12 109.3 no
C2 . C1 H12 109.3 no
H11 . C1 H12 109.5 no
C1 . C2 P2 109.08(12) yes
C1 . C2 H21 109.6 no
P2 . C2 H21 109.6 no
C1 . C2 H22 109.6 no
P2 . C2 H22 109.6 no
H21 . C2 H22 109.5 no
P1 . C3 H31 109.5 no
P1 . C3 H32 109.5 no
H31 . C3 H32 109.5 no
P1 . C3 H33 109.5 no
H31 . C3 H33 109.5 no
H32 . C3 H33 109.5 no
P1 . C4 H41 109.5 no
P1 . C4 H42 109.5 no
H41 . C4 H42 109.5 no
P1 . C4 H43 109.5 no
H41 . C4 H43 109.5 no
H42 . C4 H43 109.5 no
P2 . C5 H51 109.5 no
P2 . C5 H52 109.5 no
H51 . C5 H52 109.5 no
P2 . C5 H53 109.5 no
H51 . C5 H53 109.5 no
H52 . C5 H53 109.5 no
P2 . C6 H61 109.5 no
P2 . C6 H62 109.5 no
H61 . C6 H62 109.5 no
P2 . C6 H63 109.5 no
H61 . C6 H63 109.5 no
H62 . C6 H63 109.5 no
O1 . C7 O2 127.09(15) yes
O1 . C7 C8 113.41(16) yes
O2 . C7 C8 119.49(16) yes
C7 . C8 H81 109.5 no
C7 . C8 H82 109.5 no
H81 . C8 H82 109.5 no
C7 . C8 H83 109.5 no
H81 . C8 H83 109.5 no
H82 . C8 H83 109.5 no
C7 . C8 H84 109.5 no
C7 . C8 H85 109.5 no
H84 . C8 H85 109.5 no
C7 . C8 H86 109.5 no
H84 . C8 H86 109.5 no
H85 . C8 H86 109.5 no

loop_
_geom_bond_atom_site_label_1
_geom_bond_atom_site_label_2
_geom_bond_distance
_geom_bond_publ_flag
Ru1 P1 2.3206(4) yes
Ru1 P2 2.3292(4) yes
Ru1 O1 2.1231(11) yes
P1 C1 1.839(2) yes
P1 C3 1.823(2) yes
P1 C4 1.824(2) yes
P2 C2 1.8431(18) yes
P2 C5 1.836(2) yes
P2 C6 1.826(2) yes
O1 C7 1.277(2) yes
O2 C7 1.229(2) yes
C1 C2 1.528(3) yes
C1 H11 1.000 no
C1 H12 1.000 no
C2 H21 1.000 no
C2 H22 1.000 no
C3 H31 1.000 no
C3 H32 1.000 no
C3 H33 1.000 no
C4 H41 1.000 no
C4 H42 1.000 no
C4 H43 1.000 no
C5 H51 1.000 no
C5 H52 1.000 no
C5 H53 1.000 no
C6 H61 1.000 no
C6 H62 1.000 no
C6 H63 1.000 no
C7 C8 1.525(2) yes
C8 H81 1.000 no
C8 H82 1.000 no
C8 H83 1.000 no
C8 H84 1.000 no
C8 H85 1.000 no
C8 H86 1.000 no

loop_
_geom_contact_atom_site_label_1
_geom_contact_atom_site_label_2
_geom_contact_distance
_geom_contact_site_symmetry_2
_geom_contact_publ_flag
O2 C4 3.524(3) 4_455 no
O2 C1 3.532(3) 4_455 no

loop_
_geom_torsion_atom_site_label_1
_geom_torsion_atom_site_label_2
_geom_torsion_atom_site_label_3
_geom_torsion_atom_site_label_4
_geom_torsion_site_symmetry_3
_geom_torsion_site_symmetry_4
_geom_torsion
_geom_torsion_publ_flag
Ru1 P1 C1 C2 . . -40.5(2) no
Ru1 P2 C2 C1 . . -34.5(2) no
Ru1 O1 C7 O2 . . -0.3(3) no
Ru1 O1 C7 C8 . . -179.6(1) no
P1 Ru1 P1 C1 8_665 8_665 -164.42(9) no
P1 Ru1 P1 C3 8_665 8_665 -49.3(1) no
P1 Ru1 P1 C4 8_665 8_665 76.53(9) no
P1 Ru1 P2 C2 . . 8.08(6) no
P1 Ru1 P2 C5 . . -105.01(8) no
P1 Ru1 P2 C6 . . 131.9(1) no
P1 Ru1 O1 C7 . . -155.8(1) no
P1 Ru1 O1 C7 8_665 8_665 -59.9(1) no
P1 C1 C2 P2 . . 47.5(2) no
P2 Ru1 P1 C1 . . 14.70(9) no
P2 Ru1 P1 C3 . . 129.9(1) no
P2 Ru1 P1 C4 . . -104.35(9) no
P2 Ru1 P2 C2 8_665 8_665 -171.04(7) no
P2 Ru1 P2 C5 8_665 8_665 75.86(8) no
P2 Ru1 P2 C6 8_665 8_665 -47.2(1) no
P2 Ru1 O1 C7 . . 120.0(1) no
P2 Ru1 O1 C7 8_665 8_665 24.2(1) no
O1 Ru1 P1 C1 . . -71.1(1) no
O1 Ru1 P1 C3 . . 44.0(1) no
O1 Ru1 P1 C4 . . 169.8(1) no
O1 Ru1 P1 C1 8_665 8_665 113.6(1) no
O1 Ru1 P1 C3 8_665 8_665 -131.2(1) no
O1 Ru1 P1 C4 8_665 8_665 -5.4(1) no
O1 Ru1 P2 C2 . . 90.11(7) no
O1 Ru1 P2 C5 . . -22.99(9) no
O1 Ru1 P2 C6 . . -146.1(1) no
O1 Ru1 P2 C2 8_665 8_665 -85.09(7) no
O1 Ru1 P2 C5 8_665 8_665 161.81(9) no
O1 Ru1 P2 C6 8_665 8_665 38.7(1) no
C1 C2 P2 C5 . . 86.4(2) no
C1 C2 P2 C6 . . -169.8(2) no
C2 C1 P1 C3 . . -166.1(2) no
C2 C1 P1 C4 . . 88.5(2) no
